data_7043440
loop_
_publ_author_name
'Weigand, Wolfgang'
'Abul-Futouh, Hassan'
'Zagranyarski, Yulian'
'M\"uller, Carolin'
'Schulz, Martin'
'Kupfer, Stephan'
'G\"orls, Helmar'
'El-khateeb, Mohammad Yaseen'
'Gr\"afe, Stefanie'
'Dietzek, Benjamin'
'Peneva, Kalina'

_publ_section_title
;
 [FeFe]-Hydrogenase H-Cluster Mimics Mediated by Naphthalene Monoimide
 Derivatives of Peri-Substituted Dichalcogenides
;
_journal_name_full 'Dalton Trans.'
_journal_paper_doi 10.1039/C7DT02079A
_journal_year 2017
_chemical_formula_moiety '2(C24 H19 Cl2 N O2 Se2), C H2 Cl2'
_chemical_formula_sum 'C24.5 H20 Cl3 N O2 Se2'
_chemical_formula_weight 624.68
_chemical_name_systematic
; 
 ? 
;
_space_group_IT_number 14
_symmetry_cell_setting monoclinic
_symmetry_space_group_name_Hall '-P 2yn'
_symmetry_space_group_name_H-M 'P 1 21/n 1'
_atom_sites_solution_hydrogens geom
_atom_sites_solution_primary direct
_atom_sites_solution_secondary difmap
_audit_creation_method SHELXL-97
_audit_update_record
;
2017-01-30 deposited with the CCDC.
2017-06-26 downloaded from the CCDC.
;
_cell_angle_alpha 90
_cell_angle_beta 98.931(1)
_cell_angle_gamma 90
_cell_formula_units_Z 8
_cell_length_a 8.2929(2)
_cell_length_b 27.6030(6)
_cell_length_c 21.7671(4)
_cell_measurement_reflns_used 33596
_cell_measurement_temperature 133(2)
_cell_measurement_theta_max 27.42
_cell_measurement_theta_min 2.03
_cell_volume 4922.27(18)
_computing_cell_refinement DENZO
_computing_data_collection COLLECT
_computing_data_reduction DENZO
_computing_molecular_graphics SHELXTL/PC
_computing_publication_material SHELXL-97
_computing_structure_refinement 'SHELXL-97 (Sheldrick, 2008)'
_computing_structure_solution 'SHELXS-97 (Sheldrick, 2008)'
_diffrn_ambient_temperature 133(2)
_diffrn_measured_fraction_theta_full 0.990
_diffrn_measured_fraction_theta_max 0.990
_diffrn_measurement_device_type KappaCCD
_diffrn_measurement_method 'phi- + omega-scan'
_diffrn_radiation_monochromator graphite
_diffrn_radiation_source 'fine-focus sealed tube'
_diffrn_radiation_type MoK\a
_diffrn_radiation_wavelength 0.71073
_diffrn_reflns_av_R_equivalents 0.0567
_diffrn_reflns_av_sigmaI/netI 0.0467
_diffrn_reflns_limit_h_max 10
_diffrn_reflns_limit_h_min -10
_diffrn_reflns_limit_k_max 35
_diffrn_reflns_limit_k_min -35
_diffrn_reflns_limit_l_max 27
_diffrn_reflns_limit_l_min -28
_diffrn_reflns_number 33596
_diffrn_reflns_theta_full 27.42
_diffrn_reflns_theta_max 27.42
_diffrn_reflns_theta_min 2.03
_exptl_absorpt_coefficient_mu 3.353
_exptl_absorpt_correction_T_max 0.7456
_exptl_absorpt_correction_T_min 0.6426
_exptl_absorpt_correction_type multi-scan
_exptl_absorpt_process_details 'SADABS, Bruker-AXS, 2002'
_exptl_crystal_colour brown
_exptl_crystal_density_diffrn 1.686
_exptl_crystal_density_method 'not measured'
_exptl_crystal_description prism
_exptl_crystal_F_000 2472
_exptl_crystal_size_max 0.128
_exptl_crystal_size_mid 0.112
_exptl_crystal_size_min 0.108
_refine_diff_density_max 1.129
_refine_diff_density_min -0.515
_refine_diff_density_rms 0.109
_refine_ls_extinction_method none
_refine_ls_goodness_of_fit_ref 1.067
_refine_ls_hydrogen_treatment constr
_refine_ls_matrix_type full
_refine_ls_number_parameters 594
_refine_ls_number_reflns 11117
_refine_ls_number_restraints 0
_refine_ls_restrained_S_all 1.067
_refine_ls_R_factor_all 0.0676
_refine_ls_R_factor_gt 0.0481
_refine_ls_shift/su_max 0.002
_refine_ls_shift/su_mean 0.000
_refine_ls_structure_factor_coef Fsqd
_refine_ls_weighting_details 'calc w=1/[\s^2^(Fo^2^)+(0.0215P)^2^+18.2087P] where P=(Fo^2^+2Fc^2^)/3'
_refine_ls_weighting_scheme calc
_refine_ls_wR_factor_gt 0.0941
_refine_ls_wR_factor_ref 0.1017
_reflns_number_gt 8798
_reflns_number_total 11117
_reflns_threshold_expression >2sigma(I)
_cod_data_source_file c7dt02079a2.cif
_cod_data_source_block FO6077
_cod_original_sg_symbol_H-M 'P 21/n'
_cod_original_formula_sum 'C24.50 H20 Cl3 N O2 Se2'
_cod_database_code 7043440
_platon_squeeze_void_probe_radius 1.20

loop_
_symmetry_equiv_pos_as_xyz
'x, y, z'
'-x+1/2, y+1/2, -z+1/2'
'-x, -y, -z'
'x-1/2, -y-1/2, z-1/2'

loop_
_atom_site_label
_atom_site_type_symbol
_atom_site_fract_x
_atom_site_fract_y
_atom_site_fract_z
_atom_site_U_iso_or_equiv
_atom_site_adp_type
_atom_site_occupancy
_atom_site_symmetry_multiplicity
_atom_site_calc_flag
_atom_site_refinement_flags
Se1A Se 0.81619(5) 0.359055(15) 0.31123(2) 0.02722(10) Uani 1 1 d .
Se2A Se 0.85095(5) 0.396335(15) 0.21649(2) 0.02551(10) Uani 1 1 d .
Cl1A Cl 0.69574(15) 0.36936(4) 0.44494(5) 0.0340(3) Uani 1 1 d .
Cl2A Cl 0.82234(14) 0.49436(4) 0.13234(5) 0.0297(2) Uani 1 1 d .
O1A O 0.4640(4) 0.55035(11) 0.44631(14) 0.0338(7) Uani 1 1 d .
O2A O 0.5924(4) 0.62773(10) 0.27531(13) 0.0258(6) Uani 1 1 d .
N1A N 0.5373(4) 0.58937(11) 0.36282(14) 0.0182(7) Uani 1 1 d .
C1A C 0.7286(5) 0.41669(14) 0.33984(19) 0.0210(8) Uani 1 1 d .
C2A C 0.6773(5) 0.41971(14) 0.3969(2) 0.0256(9) Uani 1 1 d .
C3A C 0.6110(5) 0.46260(15) 0.4168(2) 0.0251(9) Uani 1 1 d .
H3AA H 0.5742 0.4638 0.4560 0.030 Uiso 1 1 calc R
C4A C 0.5995(5) 0.50316(14) 0.37893(19) 0.0211(8) Uani 1 1 d .
C5A C 0.6555(5) 0.50184(13) 0.32072(18) 0.0184(8) Uani 1 1 d .
C6A C 0.6497(5) 0.54349(14) 0.28232(18) 0.0204(8) Uani 1 1 d .
C7A C 0.6992(5) 0.54105(14) 0.22477(18) 0.0207(8) Uani 1 1 d .
H7AA H 0.6936 0.5689 0.1989 0.025 Uiso 1 1 calc R
C8A C 0.7580(5) 0.49695(15) 0.20464(18) 0.0226(8) Uani 1 1 d .
C9A C 0.7687(5) 0.45579(14) 0.24115(18) 0.0211(8) Uani 1 1 d .
C10A C 0.7183(5) 0.45784(14) 0.30033(18) 0.0199(8) Uani 1 1 d .
C11A C 0.5268(5) 0.54800(14) 0.39932(18) 0.0216(8) Uani 1 1 d .
C12A C 0.5929(5) 0.59018(14) 0.30458(18) 0.0206(8) Uani 1 1 d .
C13A C 0.4804(5) 0.63484(14) 0.38567(18) 0.0211(8) Uani 1 1 d .
C14A C 0.5824(5) 0.65937(14) 0.43352(18) 0.0240(9) Uani 1 1 d .
C15A C 0.5234(6) 0.70216(15) 0.45593(19) 0.0302(10) Uani 1 1 d .
H15A H 0.5892 0.7195 0.4882 0.036 Uiso 1 1 calc R
C16A C 0.3702(6) 0.71967(16) 0.4317(2) 0.0326(10) Uani 1 1 d .
H16A H 0.3319 0.7488 0.4477 0.039 Uiso 1 1 calc R
C17A C 0.2732(6) 0.69533(15) 0.3849(2) 0.0304(10) Uani 1 1 d .
H17A H 0.1683 0.7079 0.3690 0.036 Uiso 1 1 calc R
C18A C 0.3257(5) 0.65241(15) 0.3603(2) 0.0254(9) Uani 1 1 d .
C19A C 0.2170(5) 0.62689(16) 0.3081(2) 0.0313(10) Uani 1 1 d .
H19A H 0.2752 0.5970 0.2976 0.038 Uiso 1 1 calc R
C20A C 0.0563(7) 0.6112(2) 0.3279(3) 0.0575(16) Uani 1 1 d .
H20A H 0.0785 0.5887 0.3630 0.086 Uiso 1 1 calc R
H20B H -0.0119 0.5952 0.2930 0.086 Uiso 1 1 calc R
H20C H -0.0010 0.6398 0.3404 0.086 Uiso 1 1 calc R
C21A C 0.1883(7) 0.6588(2) 0.2498(2) 0.0459(13) Uani 1 1 d .
H21A H 0.2917 0.6634 0.2340 0.069 Uiso 1 1 calc R
H21B H 0.1457 0.6904 0.2602 0.069 Uiso 1 1 calc R
H21C H 0.1093 0.6431 0.2178 0.069 Uiso 1 1 calc R
C22A C 0.7513(5) 0.64108(16) 0.46042(19) 0.0279(9) Uani 1 1 d .
H22A H 0.7753 0.6121 0.4358 0.033 Uiso 1 1 calc R
C23A C 0.8830(6) 0.67908(18) 0.4554(3) 0.0409(12) Uani 1 1 d .
H23A H 0.8749 0.6898 0.4121 0.061 Uiso 1 1 calc R
H23B H 0.9910 0.6649 0.4690 0.061 Uiso 1 1 calc R
H23C H 0.8674 0.7068 0.4819 0.061 Uiso 1 1 calc R
C24A C 0.7601(7) 0.6254(2) 0.5285(2) 0.0523(15) Uani 1 1 d .
H24A H 0.8674 0.6111 0.5433 0.078 Uiso 1 1 calc R
H24B H 0.6750 0.6013 0.5317 0.078 Uiso 1 1 calc R
H24C H 0.7435 0.6536 0.5541 0.078 Uiso 1 1 calc R
Se1B Se 1.24982(6) 0.923765(16) 0.183718(19) 0.02743(10) Uani 1 1 d .
Se2B Se 1.28822(5) 0.998101(16) 0.23691(2) 0.02625(10) Uani 1 1 d .
Cl1B Cl 1.13224(15) 0.81276(4) 0.18490(5) 0.0339(3) Uani 1 1 d .
Cl2B Cl 1.22646(15) 1.06243(4) 0.35511(5) 0.0314(2) Uani 1 1 d .
O1B O 0.9368(4) 0.79029(10) 0.40678(13) 0.0302(7) Uani 1 1 d .
O2B O 0.9915(4) 0.93538(10) 0.50641(13) 0.0295(7) Uani 1 1 d .
N1B N 0.9637(4) 0.86321(11) 0.45607(14) 0.0176(6) Uani 1 1 d .
C1B C 1.1731(5) 0.89436(15) 0.25186(18) 0.0224(8) Uani 1 1 d .
C2B C 1.1251(5) 0.84634(15) 0.25153(18) 0.0232(9) Uani 1 1 d .
C3B C 1.0680(5) 0.82567(15) 0.30239(19) 0.0237(9) Uani 1 1 d .
H3BA H 1.0403 0.7923 0.3018 0.028 Uiso 1 1 calc R
C4B C 1.0514(5) 0.85362(14) 0.35394(18) 0.0199(8) Uani 1 1 d .
C5B C 1.0951(4) 0.90315(13) 0.35612(17) 0.0164(7) Uani 1 1 d .
C6B C 1.0764(5) 0.93268(13) 0.40723(17) 0.0174(7) Uani 1 1 d .
C7B C 1.1178(5) 0.98137(14) 0.40699(19) 0.0214(8) Uani 1 1 d .
H7BA H 1.1039 1.0013 0.4414 0.026 Uiso 1 1 calc R
C8B C 1.1799(5) 1.00121(14) 0.35647(19) 0.0216(8) Uani 1 1 d .
C9B C 1.2024(4) 0.97307(14) 0.30623(17) 0.0191(8) Uani 1 1 d .
C10B C 1.1583(4) 0.92363(14) 0.30467(17) 0.0173(7) Uani 1 1 d .
C11B C 0.9802(5) 0.83236(14) 0.40612(18) 0.0217(8) Uani 1 1 d .
C12B C 1.0093(5) 0.91240(13) 0.46066(17) 0.0192(8) Uani 1 1 d .
C13B C 0.8846(5) 0.84286(13) 0.50578(18) 0.0208(8) Uani 1 1 d .
C14B C 0.7165(5) 0.84918(14) 0.50225(19) 0.0232(8) Uani 1 1 d .
C15B C 0.6411(5) 0.82727(15) 0.5481(2) 0.0288(9) Uani 1 1 d .
H15B H 0.5265 0.8305 0.5466 0.035 Uiso 1 1 calc R
C16B C 0.7293(6) 0.80108(15) 0.5955(2) 0.0292(10) Uani 1 1 d .
H16B H 0.6750 0.7858 0.6257 0.035 Uiso 1 1 calc R
C17B C 0.8966(6) 0.79682(16) 0.5996(2) 0.0288(9) Uani 1 1 d .
H17B H 0.9568 0.7796 0.6334 0.035 Uiso 1 1 calc R
C18B C 0.9785(5) 0.81743(14) 0.55454(19) 0.0226(8) Uani 1 1 d .
C19B C 1.1637(5) 0.81488(15) 0.56165(19) 0.0249(9) Uani 1 1 d .
H19B H 1.1969 0.8243 0.5211 0.030 Uiso 1 1 calc R
C20B C 1.2367(6) 0.85204(17) 0.6110(2) 0.0333(10) Uani 1 1 d .
H20D H 1.2000 0.8846 0.5976 0.050 Uiso 1 1 calc R
H20E H 1.3562 0.8506 0.6161 0.050 Uiso 1 1 calc R
H20F H 1.2005 0.8446 0.6507 0.050 Uiso 1 1 calc R
C21B C 1.2277(6) 0.76366(16) 0.5779(2) 0.0321(10) Uani 1 1 d .
H21D H 1.1740 0.7407 0.5469 0.048 Uiso 1 1 calc R
H21E H 1.2042 0.7547 0.6192 0.048 Uiso 1 1 calc R
H21F H 1.3459 0.7628 0.5780 0.048 Uiso 1 1 calc R
C22B C 0.6135(5) 0.87902(15) 0.4523(2) 0.0259(9) Uani 1 1 d .
H22B H 0.6866 0.8911 0.4231 0.031 Uiso 1 1 calc R
C23B C 0.5382(6) 0.92331(17) 0.4801(2) 0.0377(11) Uani 1 1 d .
H23D H 0.6252 0.9430 0.5035 0.057 Uiso 1 1 calc R
H23E H 0.4634 0.9124 0.5079 0.057 Uiso 1 1 calc R
H23F H 0.4780 0.9428 0.4465 0.057 Uiso 1 1 calc R
C24B C 0.4805(6) 0.84799(18) 0.4148(2) 0.0378(11) Uani 1 1 d .
H24D H 0.5300 0.8192 0.3991 0.057 Uiso 1 1 calc R
H24E H 0.4245 0.8669 0.3797 0.057 Uiso 1 1 calc R
H24F H 0.4016 0.8380 0.4415 0.057 Uiso 1 1 calc R
Cl2C Cl 0.79172(16) 0.72757(4) 0.25850(6) 0.0393(3) Uani 1 1 d .
Cl1C Cl 0.48404(16) 0.77547(4) 0.26795(6) 0.0404(3) Uani 1 1 d .
C1CL C 0.6435(6) 0.73910(16) 0.3065(2) 0.0308(10) Uani 1 1 d .
H1CA H 0.6953 0.7557 0.3448 0.037 Uiso 1 1 calc R
H1CB H 0.5980 0.7080 0.3187 0.037 Uiso 1 1 calc R

loop_
_atom_site_aniso_label
_atom_site_aniso_U_11
_atom_site_aniso_U_22
_atom_site_aniso_U_33
_atom_site_aniso_U_23
_atom_site_aniso_U_13
_atom_site_aniso_U_12
Se1A 0.0303(2) 0.0181(2) 0.0336(2) 0.00087(17) 0.00600(18) 0.00245(17)
Se2A 0.0281(2) 0.0215(2) 0.0270(2) -0.00417(17) 0.00420(17) 0.00243(17)
Cl1A 0.0451(7) 0.0223(5) 0.0362(6) 0.0117(4) 0.0118(5) 0.0071(5)
Cl2A 0.0387(6) 0.0307(5) 0.0216(5) -0.0016(4) 0.0106(4) 0.0031(5)
O1A 0.051(2) 0.0232(16) 0.0312(17) 0.0066(13) 0.0206(15) 0.0052(14)
O2A 0.0383(17) 0.0161(14) 0.0251(15) 0.0025(12) 0.0112(13) 0.0009(12)
N1A 0.0229(17) 0.0153(15) 0.0171(16) -0.0005(12) 0.0053(13) 0.0025(13)
C1A 0.021(2) 0.0153(18) 0.025(2) -0.0026(15) -0.0007(16) 0.0006(15)
C2A 0.027(2) 0.0183(19) 0.031(2) 0.0083(17) 0.0048(18) 0.0005(16)
C3A 0.027(2) 0.022(2) 0.027(2) 0.0053(17) 0.0068(17) 0.0006(17)
C4A 0.022(2) 0.0163(18) 0.024(2) 0.0016(16) 0.0003(16) -0.0008(15)
C5A 0.0179(18) 0.0162(18) 0.0207(19) 0.0004(15) 0.0016(15) 0.0006(14)
C6A 0.0177(19) 0.0196(19) 0.023(2) -0.0001(16) 0.0012(15) -0.0003(15)
C7A 0.023(2) 0.0175(18) 0.022(2) 0.0019(15) 0.0045(16) 0.0015(15)
C8A 0.022(2) 0.028(2) 0.0181(19) -0.0046(16) 0.0036(15) 0.0016(17)
C9A 0.022(2) 0.0168(19) 0.024(2) -0.0001(15) -0.0004(16) 0.0032(15)
C10A 0.0172(19) 0.0185(19) 0.023(2) -0.0018(15) -0.0005(15) -0.0018(15)
C11A 0.027(2) 0.0163(19) 0.023(2) 0.0012(15) 0.0074(17) -0.0014(15)
C12A 0.0192(19) 0.0209(19) 0.021(2) -0.0005(16) 0.0016(15) -0.0014(15)
C13A 0.029(2) 0.0159(18) 0.0204(19) -0.0005(15) 0.0098(16) -0.0017(15)
C14A 0.034(2) 0.020(2) 0.020(2) 0.0005(16) 0.0089(17) -0.0028(17)
C15A 0.049(3) 0.025(2) 0.019(2) -0.0029(17) 0.0138(19) -0.010(2)
C16A 0.045(3) 0.022(2) 0.035(2) -0.0008(19) 0.023(2) 0.0036(19)
C17A 0.032(2) 0.022(2) 0.041(3) 0.0039(19) 0.018(2) 0.0067(18)
C18A 0.029(2) 0.020(2) 0.029(2) 0.0059(17) 0.0130(18) 0.0003(17)
C19A 0.028(2) 0.027(2) 0.037(3) -0.0086(19) 0.0004(19) 0.0005(18)
C20A 0.036(3) 0.058(4) 0.080(4) -0.016(3) 0.012(3) -0.011(3)
C21A 0.049(3) 0.047(3) 0.040(3) -0.002(2) -0.001(2) 0.014(3)
C22A 0.033(2) 0.029(2) 0.020(2) -0.0001(17) 0.0004(18) -0.0042(18)
C23A 0.038(3) 0.036(3) 0.049(3) 0.002(2) 0.006(2) -0.005(2)
C24A 0.049(3) 0.074(4) 0.033(3) 0.019(3) 0.006(2) -0.006(3)
Se1B 0.0322(2) 0.0327(2) 0.0186(2) 0.00297(17) 0.00773(17) 0.00504(18)
Se2B 0.0267(2) 0.0287(2) 0.0247(2) 0.00700(17) 0.00801(17) 0.00133(17)
Cl1B 0.0487(7) 0.0313(6) 0.0226(5) -0.0078(4) 0.0083(5) 0.0058(5)
Cl2B 0.0444(6) 0.0188(5) 0.0328(6) 0.0023(4) 0.0113(5) -0.0058(4)
O1B 0.050(2) 0.0186(14) 0.0236(15) -0.0029(12) 0.0093(14) -0.0061(13)
O2B 0.051(2) 0.0196(14) 0.0207(15) -0.0034(12) 0.0149(14) -0.0013(13)
N1B 0.0250(17) 0.0168(15) 0.0121(15) -0.0009(12) 0.0063(13) 0.0007(13)
C1B 0.024(2) 0.027(2) 0.0164(19) 0.0037(16) 0.0050(16) 0.0047(17)
C2B 0.026(2) 0.028(2) 0.0149(19) -0.0068(16) 0.0021(16) 0.0062(17)
C3B 0.025(2) 0.021(2) 0.025(2) -0.0007(16) 0.0033(17) 0.0018(16)
C4B 0.0220(19) 0.0201(19) 0.0176(19) -0.0014(15) 0.0033(15) 0.0017(15)
C5B 0.0146(18) 0.0190(18) 0.0152(18) 0.0018(14) 0.0008(14) 0.0038(14)
C6B 0.0188(19) 0.0167(18) 0.0168(18) 0.0018(14) 0.0029(15) 0.0012(14)
C7B 0.025(2) 0.0175(19) 0.022(2) -0.0006(15) 0.0035(16) -0.0004(15)
C8B 0.023(2) 0.0157(18) 0.027(2) 0.0007(16) 0.0063(16) -0.0016(15)
C9B 0.0153(18) 0.025(2) 0.0169(18) 0.0081(15) 0.0022(15) 0.0019(15)
C10B 0.0135(17) 0.0223(19) 0.0158(18) 0.0018(15) 0.0017(14) 0.0032(14)
C11B 0.024(2) 0.020(2) 0.021(2) -0.0016(16) 0.0020(16) -0.0020(16)
C12B 0.026(2) 0.0159(18) 0.0162(18) 0.0024(15) 0.0058(16) 0.0018(15)
C13B 0.029(2) 0.0141(18) 0.020(2) 0.0001(15) 0.0070(16) 0.0000(15)
C14B 0.026(2) 0.022(2) 0.023(2) -0.0019(16) 0.0068(17) 0.0006(16)
C15B 0.027(2) 0.028(2) 0.034(2) 0.0038(18) 0.0116(19) 0.0008(18)
C16B 0.040(3) 0.023(2) 0.027(2) 0.0075(17) 0.0133(19) -0.0022(18)
C17B 0.036(2) 0.030(2) 0.022(2) 0.0090(18) 0.0089(18) 0.0058(19)
C18B 0.024(2) 0.0206(19) 0.024(2) -0.0004(16) 0.0044(16) 0.0008(16)
C19B 0.030(2) 0.025(2) 0.020(2) 0.0045(16) 0.0061(17) 0.0020(17)
C20B 0.037(3) 0.035(3) 0.028(2) -0.0029(19) 0.006(2) -0.001(2)
C21B 0.036(3) 0.027(2) 0.034(2) 0.0021(19) 0.007(2) 0.0075(19)
C22B 0.025(2) 0.027(2) 0.025(2) 0.0060(17) 0.0044(17) 0.0018(17)
C23B 0.040(3) 0.032(3) 0.043(3) 0.006(2) 0.013(2) 0.008(2)
C24B 0.032(3) 0.042(3) 0.037(3) 0.008(2) -0.001(2) -0.008(2)
Cl2C 0.0429(7) 0.0360(6) 0.0405(6) -0.0089(5) 0.0110(5) -0.0066(5)
Cl1C 0.0411(7) 0.0334(6) 0.0452(7) 0.0073(5) 0.0017(5) 0.0004(5)
C1CL 0.038(3) 0.024(2) 0.030(2) 0.0015(18) 0.004(2) -0.0013(19)

loop_
_atom_type_symbol
_atom_type_description
_atom_type_scat_dispersion_real
_atom_type_scat_dispersion_imag
_atom_type_scat_source
C C 0.0033 0.0016 'International Tables Vol C Tables 4.2.6.8 and 6.1.1.4'
H H 0.0000 0.0000 'International Tables Vol C Tables 4.2.6.8 and 6.1.1.4'
N N 0.0061 0.0033 'International Tables Vol C Tables 4.2.6.8 and 6.1.1.4'
O O 0.0106 0.0060 'International Tables Vol C Tables 4.2.6.8 and 6.1.1.4'
Cl Cl 0.1484 0.1585 'International Tables Vol C Tables 4.2.6.8 and 6.1.1.4'
Se Se -0.0929 2.2259 'International Tables Vol C Tables 4.2.6.8 and 6.1.1.4'

loop_
_geom_angle_atom_site_label_1
_geom_angle_atom_site_label_2
_geom_angle_atom_site_label_3
_geom_angle
C1A Se1A Se2A 91.49(13)
C9A Se2A Se1A 91.84(12)
C11A N1A C12A 125.3(3)
C11A N1A C13A 117.2(3)
C12A N1A C13A 117.4(3)
C2A C1A C10A 120.0(4)
C2A C1A Se1A 122.4(3)
C10A C1A Se1A 117.6(3)
C1A C2A C3A 121.4(4)
C1A C2A Cl1A 119.1(3)
C3A C2A Cl1A 119.5(3)
C4A C3A C2A 119.5(4)
C4A C3A H3AA 120.3
C2A C3A H3AA 120.3
C3A C4A C5A 120.7(4)
C3A C4A C11A 119.5(4)
C5A C4A C11A 119.8(3)
C4A C5A C6A 121.4(3)
C4A C5A C10A 119.3(3)
C6A C5A C10A 119.3(4)
C7A C6A C5A 120.6(4)
C7A C6A C12A 119.7(4)
C5A C6A C12A 119.8(4)
C6A C7A C8A 119.5(4)
C6A C7A H7AA 120.3
C8A C7A H7AA 120.3
C9A C8A C7A 121.8(4)
C9A C8A Cl2A 119.0(3)
C7A C8A Cl2A 119.2(3)
C8A C9A C10A 119.3(4)
C8A C9A Se2A 123.1(3)
C10A C9A Se2A 117.7(3)
C9A C10A C1A 121.4(4)
C9A C10A C5A 119.5(4)
C1A C10A C5A 119.1(4)
O1A C11A N1A 120.3(4)
O1A C11A C4A 123.0(4)
N1A C11A C4A 116.7(3)
O2A C12A N1A 120.5(4)
O2A C12A C6A 123.1(4)
N1A C12A C6A 116.4(3)
C18A C13A C14A 122.2(4)
C18A C13A N1A 119.3(4)
C14A C13A N1A 118.6(4)
C15A C14A C13A 117.6(4)
C15A C14A C22A 119.9(4)
C13A C14A C22A 122.5(4)
C16A C15A C14A 120.9(4)
C16A C15A H15A 119.6
C14A C15A H15A 119.6
C17A C16A C15A 120.6(4)
C17A C16A H16A 119.7
C15A C16A H16A 119.7
C16A C17A C18A 121.2(4)
C16A C17A H17A 119.4
C18A C17A H17A 119.4
C17A C18A C13A 117.6(4)
C17A C18A C19A 119.9(4)
C13A C18A C19A 122.5(4)
C18A C19A C20A 111.4(4)
C18A C19A C21A 110.7(4)
C20A C19A C21A 111.5(4)
C18A C19A H19A 107.7
C20A C19A H19A 107.7
C21A C19A H19A 107.7
C19A C20A H20A 109.5
C19A C20A H20B 109.5
H20A C20A H20B 109.5
C19A C20A H20C 109.5
H20A C20A H20C 109.5
H20B C20A H20C 109.5
C19A C21A H21A 109.5
C19A C21A H21B 109.5
H21A C21A H21B 109.5
C19A C21A H21C 109.5
H21A C21A H21C 109.5
H21B C21A H21C 109.5
C14A C22A C23A 111.7(4)
C14A C22A C24A 111.6(4)
C23A C22A C24A 109.6(4)
C14A C22A H22A 107.9
C23A C22A H22A 107.9
C24A C22A H22A 107.9
C22A C23A H23A 109.5
C22A C23A H23B 109.5
H23A C23A H23B 109.5
C22A C23A H23C 109.5
H23A C23A H23C 109.5
H23B C23A H23C 109.5
C22A C24A H24A 109.5
C22A C24A H24B 109.5
H24A C24A H24B 109.5
C22A C24A H24C 109.5
H24A C24A H24C 109.5
H24B C24A H24C 109.5
C1B Se1B Se2B 91.41(13)
C9B Se2B Se1B 92.00(12)
C11B N1B C12B 125.6(3)
C11B N1B C13B 116.7(3)
C12B N1B C13B 117.7(3)
C2B C1B C10B 119.1(4)
C2B C1B Se1B 122.7(3)
C10B C1B Se1B 118.2(3)
C1B C2B C3B 121.4(4)
C1B C2B Cl1B 118.1(3)
C3B C2B Cl1B 120.5(3)
C4B C3B C2B 120.3(4)
C4B C3B H3BA 119.8
C2B C3B H3BA 119.8
C3B C4B C5B 120.6(4)
C3B C4B C11B 120.1(4)
C5B C4B C11B 119.2(3)
C6B C5B C4B 121.9(3)
C6B C5B C10B 119.4(3)
C4B C5B C10B 118.8(3)
C7B C6B C5B 120.1(3)
C7B C6B C12B 119.6(3)
C5B C6B C12B 120.3(3)
C6B C7B C8B 120.3(4)
C6B C7B H7BA 119.9
C8B C7B H7BA 119.9
C9B C8B C7B 121.1(4)
C9B C8B Cl2B 118.5(3)
C7B C8B Cl2B 120.4(3)
C8B C9B C10B 119.8(3)
C8B C9B Se2B 122.7(3)
C10B C9B Se2B 117.5(3)
C9B C10B C5B 119.4(3)
C9B C10B C1B 120.8(3)
C5B C10B C1B 119.8(4)
O1B C11B N1B 120.3(4)
O1B C11B C4B 122.8(4)
N1B C11B C4B 116.9(3)
O2B C12B N1B 119.9(3)
O2B C12B C6B 124.0(3)
N1B C12B C6B 116.1(3)
C14B C13B C18B 122.5(4)
C14B C13B N1B 118.1(3)
C18B C13B N1B 119.5(4)
C13B C14B C15B 117.5(4)
C13B C14B C22B 123.6(4)
C15B C14B C22B 118.9(4)
C16B C15B C14B 121.3(4)
C16B C15B H15B 119.3
C14B C15B H15B 119.3
C15B C16B C17B 120.3(4)
C15B C16B H16B 119.8
C17B C16B H16B 119.8
C16B C17B C18B 120.9(4)
C16B C17B H17B 119.5
C18B C17B H17B 119.5
C17B C18B C13B 117.5(4)
C17B C18B C19B 120.2(4)
C13B C18B C19B 122.2(4)
C18B C19B C21B 112.0(4)
C18B C19B C20B 108.8(4)
C21B C19B C20B 111.7(4)
C18B C19B H19B 108.1
C21B C19B H19B 108.1
C20B C19B H19B 108.1
C19B C20B H20D 109.5
C19B C20B H20E 109.5
H20D C20B H20E 109.5
C19B C20B H20F 109.5
H20D C20B H20F 109.5
H20E C20B H20F 109.5
C19B C21B H21D 109.5
C19B C21B H21E 109.5
H21D C21B H21E 109.5
C19B C21B H21F 109.5
H21D C21B H21F 109.5
H21E C21B H21F 109.5
C14B C22B C24B 111.0(4)
C14B C22B C23B 111.5(4)
C24B C22B C23B 110.6(4)
C14B C22B H22B 107.9
C24B C22B H22B 107.9
C23B C22B H22B 107.9
C22B C23B H23D 109.5
C22B C23B H23E 109.5
H23D C23B H23E 109.5
C22B C23B H23F 109.5
H23D C23B H23F 109.5
H23E C23B H23F 109.5
C22B C24B H24D 109.5
C22B C24B H24E 109.5
H24D C24B H24E 109.5
C22B C24B H24F 109.5
H24D C24B H24F 109.5
H24E C24B H24F 109.5
Cl2C C1CL Cl1C 111.2(2)
Cl2C C1CL H1CA 109.4
Cl1C C1CL H1CA 109.4
Cl2C C1CL H1CB 109.4
Cl1C C1CL H1CB 109.4
H1CA C1CL H1CB 108.0

loop_
_geom_bond_atom_site_label_1
_geom_bond_atom_site_label_2
_geom_bond_distance
Se1A C1A 1.894(4)
Se1A Se2A 2.3621(6)
Se2A C9A 1.887(4)
Cl1A C2A 1.732(4)
Cl2A C8A 1.740(4)
O1A C11A 1.219(5)
O2A C12A 1.216(5)
N1A C11A 1.402(5)
N1A C12A 1.415(5)
N1A C13A 1.455(5)
C1A C2A 1.376(6)
C1A C10A 1.419(5)
C2A C3A 1.402(6)
C3A C4A 1.385(5)
C3A H3AA 0.9500
C4A C5A 1.416(6)
C4A C11A 1.475(5)
C5A C6A 1.418(5)
C5A C10A 1.420(5)
C6A C7A 1.379(5)
C6A C12A 1.479(5)
C7A C8A 1.406(5)
C7A H7AA 0.9500
C8A C9A 1.381(6)
C9A C10A 1.416(6)
C13A C18A 1.402(6)
C13A C14A 1.409(6)
C14A C15A 1.395(6)
C14A C22A 1.519(6)
C15A C16A 1.385(7)
C15A H15A 0.9500
C16A C17A 1.372(7)
C16A H16A 0.9500
C17A C18A 1.398(6)
C17A H17A 0.9500
C18A C19A 1.511(6)
C19A C20A 1.526(7)
C19A C21A 1.533(7)
C19A H19A 1.0000
C20A H20A 0.9800
C20A H20B 0.9800
C20A H20C 0.9800
C21A H21A 0.9800
C21A H21B 0.9800
C21A H21C 0.9800
C22A C23A 1.530(6)
C22A C24A 1.536(6)
C22A H22A 1.0000
C23A H23A 0.9800
C23A H23B 0.9800
C23A H23C 0.9800
C24A H24A 0.9800
C24A H24B 0.9800
C24A H24C 0.9800
Se1B C1B 1.886(4)
Se1B Se2B 2.3532(6)
Se2B C9B 1.896(4)
Cl1B C2B 1.730(4)
Cl2B C8B 1.735(4)
O1B C11B 1.217(5)
O2B C12B 1.209(5)
N1B C11B 1.404(5)
N1B C12B 1.409(5)
N1B C13B 1.462(5)
C1B C2B 1.384(6)
C1B C10B 1.426(5)
C2B C3B 1.392(6)
C3B C4B 1.386(5)
C3B H3BA 0.9500
C4B C5B 1.413(5)
C4B C11B 1.481(5)
C5B C6B 1.407(5)
C5B C10B 1.425(5)
C6B C7B 1.387(5)
C6B C12B 1.475(5)
C7B C8B 1.396(6)
C7B H7BA 0.9500
C8B C9B 1.378(6)
C9B C10B 1.412(5)
C13B C14B 1.395(6)
C13B C18B 1.403(6)
C14B C15B 1.396(6)
C14B C22B 1.518(6)
C15B C16B 1.374(6)
C15B H15B 0.9500
C16B C17B 1.381(6)
C16B H16B 0.9500
C17B C18B 1.397(6)
C17B H17B 0.9500
C18B C19B 1.521(6)
C19B C21B 1.532(6)
C19B C20B 1.540(6)
C19B H19B 1.0000
C20B H20D 0.9800
C20B H20E 0.9800
C20B H20F 0.9800
C21B H21D 0.9800
C21B H21E 0.9800
C21B H21F 0.9800
C22B C24B 1.529(6)
C22B C23B 1.539(6)
C22B H22B 1.0000
C23B H23D 0.9800
C23B H23E 0.9800
C23B H23F 0.9800
C24B H24D 0.9800
C24B H24E 0.9800
C24B H24F 0.9800
Cl2C C1CL 1.761(5)
Cl1C C1CL 1.765(5)
C1CL H1CA 0.9900
C1CL H1CB 0.9900

loop_
_platon_squeeze_void_nr
_platon_squeeze_void_average_x
_platon_squeeze_void_average_y
_platon_squeeze_void_average_z
_platon_squeeze_void_volume
_platon_squeeze_void_count_electrons
_platon_squeeze_void_content
1 0.000 0.500 0.500 106 42 ' '
2 0.500 1.000 0.000 106 42 ' '
